data_7018188
loop_
_publ_author_name
'Brietzke, Thomas'
'Mickler, Wulfhard'
'Kelling, Alexandra'
'Holdt, Hans-J\"urgen'

_publ_section_title
;
 Mono- and dinuclear ruthenium(ii) 1,6,7,12-tetraazaperylene complexes.
;
_journal_issue 9
_journal_name_full 'Dalton transactions (Cambridge, England : 2003)'
_journal_page_first 2788
_journal_page_last 2797
_journal_paper_doi 10.1039/c2dt11805j
_journal_volume 41
_journal_year 2012
_chemical_formula_moiety 'C52 H56 N8 2+ , F12 P2 2- , C9 H18 O3 , H1 O0.5'
_chemical_formula_sum 'C61 H75 F12 N8 O3.5 P2 Ru'
_chemical_formula_weight 1367.30
_chemical_name_common
;
bis(4,4'-Ditertbutyl-2,2'-bipyridyl)(1,6,7,12-
tetraazaperylene)-ruthenium(ii) bis(hexafluorophosphate)
;
_chemical_name_systematic
;
bis(4,4'-Ditertbutyl-2,2'-bipyridyl)(1,6,7,12-tetraazaperylene)-ruthenium(ii)
bis(hexafluorophosphate)

;
_space_group_IT_number 2
_symmetry_cell_setting triclinic
_symmetry_space_group_name_Hall '-P 1'
_symmetry_space_group_name_H-M 'P -1'
_atom_sites_solution_hydrogens geom
_atom_sites_solution_primary direct
_atom_sites_solution_secondary difmap
_audit_creation_method SHELXL-97
_cell_angle_alpha 67.838(7)
_cell_angle_beta 81.554(7)
_cell_angle_gamma 75.338(7)
_cell_formula_units_Z 2
_cell_length_a 11.6866(10)
_cell_length_b 16.5502(16)
_cell_length_c 18.6083(17)
_cell_measurement_reflns_used 15631
_cell_measurement_temperature 210(2)
_cell_measurement_theta_max 26.83
_cell_measurement_theta_min 1.46
_cell_volume 3219.4(5)
_computing_cell_refinement 'X-AREA (Stoe, 2002)'
_computing_data_collection 'X-AREA (Stoe, 2006)'
_computing_data_reduction 'X-RED32 (Stoe, 2002)'
_computing_molecular_graphics 'ORTEP-3 for Windows (Farrugia, 1997)'
_computing_publication_material SHELXL-97
_computing_structure_refinement 'SHELXL-97 (Sheldrick, 1997)'
_computing_structure_solution 'SHELXS-97 (Sheldrick, 1997)'
_diffrn_ambient_temperature 210(2)
_diffrn_detector 'image plate (34 cm diameter)'
_diffrn_detector_area_resol_mean 6.67
_diffrn_detector_type STOE
_diffrn_measured_fraction_theta_full 0.940
_diffrn_measured_fraction_theta_max 0.940
_diffrn_measurement_details ' 180 frames, detector distance = 120 mm'
_diffrn_measurement_device '2-circle goniometer'
_diffrn_measurement_device_type 'STOE IPDS 2'
_diffrn_measurement_method 'rotation method, delta omega = 1.0 deg'
_diffrn_radiation_collimation '0.5 mm diameter, multiple pinhole'
_diffrn_radiation_monochromator 'plane graphite'
_diffrn_radiation_polarisn_norm 0
_diffrn_radiation_type 'Mo K\a'
_diffrn_radiation_wavelength 0.71073
_diffrn_reflns_av_R_equivalents 0.0439
_diffrn_reflns_av_sigmaI/netI 0.0960
_diffrn_reflns_limit_h_max 13
_diffrn_reflns_limit_h_min -13
_diffrn_reflns_limit_k_max 19
_diffrn_reflns_limit_k_min -19
_diffrn_reflns_limit_l_max 22
_diffrn_reflns_limit_l_min -22
_diffrn_reflns_number 20910
_diffrn_reflns_theta_full 25.00
_diffrn_reflns_theta_max 25.00
_diffrn_reflns_theta_min 1.45
_diffrn_source 'sealed X-ray tube, 12 x 0.4 mm long-fine focus'
_diffrn_source_current 40
_diffrn_source_power 2.00
_diffrn_source_voltage 50
_exptl_absorpt_coefficient_mu 0.379
_exptl_absorpt_correction_T_max 0.9339
_exptl_absorpt_correction_T_min 0.9333
_exptl_absorpt_correction_type sphere
_exptl_crystal_colour brown
_exptl_crystal_density_diffrn 1.410
_exptl_crystal_density_meas ?
_exptl_crystal_description prism
_exptl_crystal_F_000 1414
_exptl_crystal_size_max 0.300
_exptl_crystal_size_mid 0.203
_exptl_crystal_size_min 0.140
_refine_diff_density_max 0.622
_refine_diff_density_min -0.506
_refine_diff_density_rms 0.054
_refine_ls_extinction_method none
_refine_ls_goodness_of_fit_ref 0.859
_refine_ls_hydrogen_treatment mixed
_refine_ls_matrix_type full
_refine_ls_number_parameters 895
_refine_ls_number_reflns 10650
_refine_ls_number_restraints 0
_refine_ls_restrained_S_all 0.859
_refine_ls_R_factor_all 0.0817
_refine_ls_R_factor_gt 0.0452
_refine_ls_shift/su_max 0.001
_refine_ls_shift/su_mean 0.000
_refine_ls_structure_factor_coef Fsqd
_refine_ls_weighting_details 'calc w=1/[\s^2^(Fo^2^)+(0.0378P)^2^+0.0000P] where P=(Fo^2^+2Fc^2^)/3'
_refine_ls_weighting_scheme calc
_refine_ls_wR_factor_gt 0.0822
_refine_ls_wR_factor_ref 0.0901
_reflns_number_gt 6877
_reflns_number_total 10650
_reflns_threshold_expression >2sigma(I)
_cod_data_source_file c2dt11805j.txt
_cod_data_source_block brie8i
_cod_depositor_comments
;
The following automatic conversions were performed:

'_exptl_crystal_density_meas' value 'not measured' was changed to '?'
- the value is perceived as not measured.

Automatic conversion script
Id: cif_fix_values 3008 2015-01-20 13:52:24Z robertas 
;
_cod_original_formula_sum 'C61 H75 F12 N8 O3.50 P2 Ru'
_cod_database_code 7018188

loop_
_symmetry_equiv_pos_as_xyz
'x, y, z'
'-x, -y, -z'

loop_
_atom_site_label
_atom_site_type_symbol
_atom_site_fract_x
_atom_site_fract_y
_atom_site_fract_z
_atom_site_U_iso_or_equiv
_atom_site_adp_type
_atom_site_occupancy
_atom_site_symmetry_multiplicity
_atom_site_calc_flag
_atom_site_refinement_flags
_atom_site_disorder_assembly
_atom_site_disorder_group
C1 C 0.3650(3) 0.8369(3) 0.6334(2) 0.0424(10) Uani 1 1 d . . .
H1 H 0.4183 0.7875 0.6631 0.051 Uiso 1 1 calc R . .
C2 C 0.4023(4) 0.8870(3) 0.5610(2) 0.0464(11) Uani 1 1 d . . .
H2 H 0.4791 0.8700 0.5420 0.056 Uiso 1 1 calc R . .
C3 C 0.3548(4) 1.0217(3) 0.4392(2) 0.0549(12) Uani 1 1 d . . .
H3 H 0.4299 1.0106 0.4155 0.066 Uiso 1 1 calc R . .
C4 C 0.2701(5) 1.0937(3) 0.4020(3) 0.0619(13) Uani 1 1 d . . .
H4 H 0.2907 1.1304 0.3524 0.074 Uiso 1 1 calc R . .
C5 C -0.1806(5) 1.1697(3) 0.5296(3) 0.0629(13) Uani 1 1 d . . .
H5 H -0.2347 1.2197 0.5015 0.075 Uiso 1 1 calc R . .
C6 C -0.2188(4) 1.1177(3) 0.6006(3) 0.0576(12) Uani 1 1 d . . .
H6 H -0.2963 1.1319 0.6199 0.069 Uiso 1 1 calc R . .
C7 C -0.1635(4) 0.9799(3) 0.7188(2) 0.0518(11) Uani 1 1 d . . .
H7 H -0.2388 0.9886 0.7429 0.062 Uiso 1 1 calc R . .
C8 C -0.0785(4) 0.9083(3) 0.7547(2) 0.0455(10) Uani 1 1 d . . .
H8 H -0.0978 0.8691 0.8035 0.055 Uiso 1 1 calc R . .
C9 C 0.1779(3) 0.9296(2) 0.6206(2) 0.0346(9) Uani 1 1 d . . .
C10 C 0.2109(3) 0.9863(3) 0.5457(2) 0.0393(9) Uani 1 1 d . . .
C11 C 0.1299(4) 1.0628(3) 0.5022(2) 0.0448(10) Uani 1 1 d . . .
C12 C 0.0078(4) 1.0838(3) 0.5362(2) 0.0449(10) Uani 1 1 d . . .
C13 C -0.0225(3) 1.0247(2) 0.6117(2) 0.0393(9) Uani 1 1 d . . .
C14 C 0.0594(3) 0.9489(2) 0.6528(2) 0.0357(9) Uani 1 1 d . . .
C15 C 0.3262(4) 0.9643(3) 0.5143(2) 0.0428(10) Uani 1 1 d . . .
C16 C -0.1378(4) 1.0417(3) 0.6445(2) 0.0456(10) Uani 1 1 d . . .
C17 C 0.2691(4) 0.9187(2) 0.8082(2) 0.0436(10) Uani 1 1 d . . .
H17 H 0.3004 0.9354 0.7571 0.052 Uiso 1 1 calc R . .
C18 C 0.2891(4) 0.9601(3) 0.8552(2) 0.0469(10) Uani 1 1 d . . .
H18 H 0.3325 1.0046 0.8351 0.056 Uiso 1 1 calc R . .
C19 C 0.2459(4) 0.9368(2) 0.9320(2) 0.0407(10) Uani 1 1 d . . .
C20 C 0.1790(3) 0.8706(2) 0.9577(2) 0.0375(9) Uani 1 1 d . . .
H20 H 0.1467 0.8534 1.0086 0.045 Uiso 1 1 calc R . .
C21 C 0.1603(3) 0.8308(2) 0.90870(19) 0.0331(8) Uani 1 1 d . . .
C22 C 0.0900(3) 0.7610(2) 0.9310(2) 0.0341(9) Uani 1 1 d . . .
C23 C 0.0316(3) 0.7289(2) 1.0025(2) 0.0361(9) Uani 1 1 d . . .
H23 H 0.0376 0.7502 1.0412 0.043 Uiso 1 1 calc R . .
C24 C -0.0360(3) 0.6655(2) 1.0179(2) 0.0373(9) Uani 1 1 d . . .
C25 C -0.0404(4) 0.6364(3) 0.9577(2) 0.0451(10) Uani 1 1 d . . .
H25 H -0.0841 0.5938 0.9650 0.054 Uiso 1 1 calc R . .
C26 C 0.0194(3) 0.6699(2) 0.8872(2) 0.0404(9) Uani 1 1 d . . .
H26 H 0.0148 0.6491 0.8480 0.048 Uiso 1 1 calc R . .
C27 C 0.2661(4) 0.9812(3) 0.9862(2) 0.0486(11) Uani 1 1 d . . .
C28 C 0.3456(4) 1.0483(3) 0.9463(3) 0.0674(14) Uani 1 1 d . . .
H28A H 0.3089 1.0940 0.9013 0.101 Uiso 1 1 calc R . .
H28B H 0.4210 1.0180 0.9308 0.101 Uiso 1 1 calc R . .
H28C H 0.3568 1.0749 0.9818 0.101 Uiso 1 1 calc R . .
C29 C 0.1469(4) 1.0311(3) 1.0106(3) 0.0626(13) Uani 1 1 d . . .
H29A H 0.0964 0.9898 1.0366 0.094 Uiso 1 1 calc R . .
H29B H 0.1102 1.0764 0.9654 0.094 Uiso 1 1 calc R . .
H29C H 0.1595 1.0586 1.0451 0.094 Uiso 1 1 calc R . .
C30 C 0.3251(4) 0.9096(3) 1.0584(3) 0.0671(13) Uani 1 1 d . . .
H30A H 0.3995 0.8779 1.0431 0.101 Uiso 1 1 calc R . .
H30B H 0.2744 0.8686 1.0851 0.101 Uiso 1 1 calc R . .
H30C H 0.3384 0.9375 1.0924 0.101 Uiso 1 1 calc R . .
C31 C -0.1003(4) 0.6292(3) 1.0978(2) 0.0453(10) Uani 1 1 d . . .
C32 C -0.1901(4) 0.5777(3) 1.0945(3) 0.0700(14) Uani 1 1 d . . .
H32A H -0.1500 0.5289 1.0778 0.105 Uiso 1 1 calc R . .
H32B H -0.2486 0.6170 1.0584 0.105 Uiso 1 1 calc R . .
H32C H -0.2281 0.5549 1.1451 0.105 Uiso 1 1 calc R . .
C33 C -0.1652(5) 0.7064(3) 1.1238(3) 0.0801(17) Uani 1 1 d . . .
H33A H -0.2227 0.7458 1.0870 0.120 Uiso 1 1 calc R . .
H33B H -0.1094 0.7385 1.1269 0.120 Uiso 1 1 calc R . .
H33C H -0.2046 0.6836 1.1740 0.120 Uiso 1 1 calc R . .
C34 C -0.0082(4) 0.5642(3) 1.1551(2) 0.0751(15) Uani 1 1 d . . .
H34A H 0.0489 0.5951 1.1586 0.113 Uiso 1 1 calc R . .
H34B H 0.0311 0.5161 1.1373 0.113 Uiso 1 1 calc R . .
H34C H -0.0469 0.5406 1.2054 0.113 Uiso 1 1 calc R . .
C35 C 0.4007(4) 0.6775(3) 0.8496(2) 0.0434(10) Uani 1 1 d . . .
H35 H 0.3939 0.7239 0.8676 0.052 Uiso 1 1 calc R . .
C36 C 0.4938(4) 0.6051(3) 0.8719(2) 0.0480(10) Uani 1 1 d . . .
H36 H 0.5488 0.6044 0.9037 0.058 Uiso 1 1 calc R . .
C37 C 0.5077(4) 0.5330(3) 0.8482(2) 0.0431(10) Uani 1 1 d . . .
C38 C 0.4240(4) 0.5410(3) 0.7983(2) 0.0395(10) Uani 1 1 d . . .
H38 H 0.4298 0.4953 0.7796 0.047 Uiso 1 1 calc R . .
C39 C 0.3323(3) 0.6156(2) 0.77617(19) 0.0332(9) Uani 1 1 d . . .
C40 C 0.2410(3) 0.6285(2) 0.72359(19) 0.0348(9) Uani 1 1 d . . .
C41 C 0.2454(4) 0.5743(2) 0.6817(2) 0.0414(10) Uani 1 1 d . . .
H41 H 0.3078 0.5251 0.6873 0.050 Uiso 1 1 calc R . .
C42 C 0.1578(4) 0.5923(3) 0.6312(2) 0.0431(10) Uani 1 1 d . . .
C43 C 0.0632(4) 0.6635(3) 0.6296(2) 0.0484(11) Uani 1 1 d . . .
H43 H -0.0008 0.6753 0.6000 0.058 Uiso 1 1 calc R . .
C44 C 0.0635(4) 0.7168(3) 0.6717(2) 0.0410(10) Uani 1 1 d . . .
H44 H 0.0001 0.7650 0.6683 0.049 Uiso 1 1 calc R . .
C45 C 0.6059(4) 0.4489(3) 0.8743(2) 0.0540(11) Uani 1 1 d . . .
C46 C 0.6861(4) 0.4540(3) 0.9303(3) 0.0699(13) Uani 1 1 d . . .
H46A H 0.6396 0.4602 0.9757 0.105 Uiso 1 1 calc R . .
H46B H 0.7220 0.5046 0.9049 0.105 Uiso 1 1 calc R . .
H46C H 0.7468 0.4003 0.9453 0.105 Uiso 1 1 calc R . .
C47 C 0.5492(5) 0.3676(3) 0.9171(3) 0.0750(15) Uani 1 1 d . . .
H47A H 0.5003 0.3622 0.8827 0.113 Uiso 1 1 calc R . .
H47B H 0.5016 0.3755 0.9616 0.113 Uiso 1 1 calc R . .
H47C H 0.6103 0.3144 0.9337 0.113 Uiso 1 1 calc R . .
C48 C 0.6825(5) 0.4377(4) 0.8032(3) 0.0812(16) Uani 1 1 d . . .
H48A H 0.7170 0.4889 0.7770 0.122 Uiso 1 1 calc R . .
H48B H 0.6344 0.4322 0.7685 0.122 Uiso 1 1 calc R . .
H48C H 0.7444 0.3850 0.8196 0.122 Uiso 1 1 calc R . .
C49 C 0.1673(5) 0.5363(3) 0.5807(2) 0.0600(13) Uani 1 1 d . . .
C50 C 0.1317(8) 0.4513(4) 0.6272(3) 0.139(3) Uani 1 1 d . . .
H50A H 0.0512 0.4634 0.6472 0.209 Uiso 1 1 calc R . .
H50B H 0.1826 0.4187 0.6695 0.209 Uiso 1 1 calc R . .
H50C H 0.1381 0.4165 0.5950 0.209 Uiso 1 1 calc R . .
C51 C 0.2948(6) 0.5191(6) 0.5473(4) 0.152(4) Uani 1 1 d . . .
H51A H 0.3472 0.4882 0.5891 0.228 Uiso 1 1 calc R . .
H51B H 0.3156 0.5750 0.5160 0.228 Uiso 1 1 calc R . .
H51C H 0.3018 0.4833 0.5159 0.228 Uiso 1 1 calc R . .
C52 C 0.0916(7) 0.5863(4) 0.5117(3) 0.120(3) Uani 1 1 d . . .
H52A H 0.1174 0.6404 0.4807 0.180 Uiso 1 1 calc R . .
H52B H 0.0103 0.6006 0.5295 0.180 Uiso 1 1 calc R . .
H52C H 0.0990 0.5497 0.4810 0.180 Uiso 1 1 calc R . .
C53 C 0.5032(6) 0.3126(4) 0.7195(3) 0.0859(17) Uani 1 1 d . . .
C54 C 0.4937(8) 0.2255(5) 0.7750(4) 0.142(3) Uani 1 1 d . . .
H54A H 0.5707 0.1921 0.7927 0.214 Uiso 1 1 calc R . .
H54B H 0.4622 0.1944 0.7509 0.214 Uiso 1 1 calc R . .
H54C H 0.4419 0.2321 0.8185 0.214 Uiso 1 1 calc R . .
C55 C 0.5791(9) 0.3170(6) 0.6494(5) 0.190(5) Uani 1 1 d . . .
H55A H 0.5511 0.2886 0.6210 0.285 Uiso 1 1 calc R . .
H55B H 0.6587 0.2868 0.6633 0.285 Uiso 1 1 calc R . .
H55C H 0.5774 0.3783 0.6177 0.285 Uiso 1 1 calc R . .
C56 C 0.0483(5) 0.8015(3) 1.2159(3) 0.0660(13) Uani 1 1 d . . .
C57 C -0.0030(6) 0.8915(4) 1.2161(3) 0.113(2) Uani 1 1 d . . .
H57A H 0.0423 0.9053 1.2473 0.169 Uiso 1 1 calc R . .
H57B H -0.0833 0.8948 1.2372 0.169 Uiso 1 1 calc R . .
H57C H -0.0015 0.9337 1.1639 0.169 Uiso 1 1 calc R . .
C58 C 0.0551(8) 0.7265(4) 1.2909(3) 0.145(3) Uani 1 1 d . . .
H58C H 0.0906 0.6715 1.2824 0.217 Uiso 1 1 calc R . .
H58B H -0.0233 0.7240 1.3146 0.217 Uiso 1 1 calc R . .
H58A H 0.1022 0.7350 1.3245 0.217 Uiso 1 1 calc R . .
C59 C 0.6495(10) 0.6402(6) 0.6212(4) 0.143(3) Uani 1 1 d . . .
C60 C 0.5513(6) 0.6333(5) 0.5843(4) 0.112(2) Uani 1 1 d . . .
H60A H 0.5468 0.5717 0.6006 0.168 Uiso 1 1 calc R . .
H60B H 0.5647 0.6567 0.5288 0.168 Uiso 1 1 calc R . .
H60C H 0.4783 0.6668 0.5993 0.168 Uiso 1 1 calc R . .
C61 C 0.7638(7) 0.5949(10) 0.6058(5) 0.255(8) Uani 1 1 d . . .
H61A H 0.7836 0.6167 0.5509 0.382 Uiso 1 1 calc R . .
H61B H 0.7661 0.5320 0.6233 0.382 Uiso 1 1 calc R . .
H61C H 0.8198 0.6049 0.6328 0.382 Uiso 1 1 calc R . .
P1A P 0.6358(2) 0.81616(15) 0.8944(2) 0.0646(6) Uani 0.70 1 d P A 1
F1A F 0.5997(5) 0.9211(3) 0.8694(5) 0.124(2) Uani 0.70 1 d P A 1
F2A F 0.6732(11) 0.7101(7) 0.9183(5) 0.0737(19) Uani 0.70 1 d P A 1
F3A F 0.5950(6) 0.8045(4) 0.9810(4) 0.149(3) Uani 0.70 1 d P A 1
F4A F 0.5165(7) 0.8018(5) 0.9027(5) 0.118(3) Uani 0.70 1 d P A 1
F5A F 0.6862(13) 0.8257(8) 0.8083(5) 0.146(5) Uani 0.70 1 d P A 1
F6A F 0.7613(6) 0.8208(5) 0.9113(3) 0.0744(17) Uani 0.70 1 d P A 1
P1B P 0.6487(6) 0.7976(5) 0.8516(5) 0.0790(19) Uani 0.30 1 d P B 2
F1B F 0.6149(12) 0.9029(11) 0.8103(9) 0.106(4) Uani 0.30 1 d P B 2
F2B F 0.685(3) 0.6920(18) 0.8912(14) 0.120(8) Uani 0.30 1 d P B 2
F3B F 0.5735(17) 0.7815(14) 0.7958(9) 0.145(8) Uani 0.30 1 d P B 2
F4B F 0.5316(18) 0.8201(12) 0.8423(16) 0.140(11) Uani 0.30 1 d P B 2
F5B F 0.7594(17) 0.7901(15) 0.7923(14) 0.112(7) Uani 0.30 1 d P B 2
F6B F 0.7285(16) 0.8051(15) 0.9090(15) 0.148(10) Uani 0.30 1 d P B 2
F7 F 0.3375(3) 1.1638(3) 0.53186(19) 0.1206(13) Uani 1 1 d . . .
F8 F 0.2950(5) 1.1577(4) 0.7043(2) 0.162(2) Uani 1 1 d . . .
F9A F 0.1887(11) 1.1538(12) 0.6200(9) 0.175(6) Uani 0.70 1 d P C 1
F10A F 0.2900(15) 1.2620(6) 0.5962(7) 0.163(6) Uani 0.70 1 d P C 1
F11A F 0.4539(6) 1.1662(7) 0.6123(4) 0.140(2) Uani 0.80 1 d P C 1
F12A F 0.3615(8) 1.0559(3) 0.6401(4) 0.134(2) Uani 0.80 1 d P C 1
F9B F 0.223(3) 1.1064(17) 0.6389(15) 0.144(15) Uani 0.30 1 d P C 2
F10B F 0.205(3) 1.2461(16) 0.5831(15) 0.160(11) Uani 0.30 1 d P C 2
F11B F 0.377(3) 1.238(2) 0.598(2) 0.119(10) Uani 0.20 1 d P C 2
F12B F 0.413(3) 1.0928(18) 0.6688(12) 0.129(7) Uani 0.20 1 d P C 2
N1 N 0.2515(3) 0.8568(2) 0.66410(17) 0.0352(8) Uani 1 1 d . . .
N2 N 0.1586(3) 1.1161(2) 0.43134(19) 0.0576(10) Uani 1 1 d . . .
N3 N -0.0701(4) 1.1541(2) 0.4965(2) 0.0573(10) Uani 1 1 d . . .
N4 N 0.0342(3) 0.8907(2) 0.72293(16) 0.0365(8) Uani 1 1 d . . .
N5 N 0.2056(3) 0.85472(18) 0.83348(16) 0.0337(7) Uani 1 1 d . . .
N6 N 0.0841(3) 0.73147(19) 0.87260(16) 0.0342(7) Uani 1 1 d . . .
N7 N 0.3194(3) 0.68377(19) 0.80286(16) 0.0337(7) Uani 1 1 d . . .
N8 N 0.1510(3) 0.7019(2) 0.71689(16) 0.0346(7) Uani 1 1 d . . .
O1 O 0.4468(5) 0.3800(3) 0.7266(3) 0.1348(19) Uani 1 1 d . . .
O2 O 0.0831(4) 0.7888(3) 1.1553(2) 0.0939(12) Uani 1 1 d . . .
O3 O 0.6197(7) 0.6853(4) 0.6687(3) 0.182(3) Uani 1 1 d . . .
O4 O 0.7989(8) 0.6661(6) 0.7708(5) 0.088(3) Uani 0.50 1 d P . .
H400 H 0.774(13) 0.694(10) 0.788(8) 0.106 Uiso 0.50 1 d P . .
H401 H 0.7589 0.6384 0.7993 0.106 Uiso 0.50 1 d P . .
P2 P 0.31743(17) 1.16181(11) 0.61802(8) 0.0833(5) Uani 1 1 d . C .
Ru1 Ru 0.17364(3) 0.78699(2) 0.768625(18) 0.03208(9) Uani 1 1 d . . .

loop_
_atom_site_aniso_label
_atom_site_aniso_U_11
_atom_site_aniso_U_22
_atom_site_aniso_U_33
_atom_site_aniso_U_23
_atom_site_aniso_U_13
_atom_site_aniso_U_12
C1 0.033(2) 0.046(2) 0.049(2) -0.0209(19) 0.002(2) -0.006(2)
C2 0.040(3) 0.056(3) 0.048(2) -0.022(2) 0.011(2) -0.020(2)
C3 0.054(3) 0.075(3) 0.040(2) -0.017(2) 0.010(2) -0.032(3)
C4 0.061(4) 0.078(3) 0.041(2) -0.004(2) -0.003(2) -0.031(3)
C5 0.055(4) 0.043(3) 0.076(3) -0.007(2) -0.020(3) 0.003(2)
C6 0.045(3) 0.051(3) 0.071(3) -0.018(2) -0.010(2) -0.002(2)
C7 0.037(3) 0.053(3) 0.059(3) -0.018(2) 0.001(2) -0.004(2)
C8 0.034(3) 0.049(2) 0.045(2) -0.013(2) 0.006(2) -0.005(2)
C9 0.033(2) 0.038(2) 0.036(2) -0.0154(18) 0.0009(18) -0.011(2)
C10 0.037(3) 0.043(2) 0.037(2) -0.0103(18) -0.0009(19) -0.014(2)
C11 0.045(3) 0.047(2) 0.042(2) -0.012(2) -0.003(2) -0.016(2)
C12 0.044(3) 0.041(2) 0.046(2) -0.0068(19) -0.013(2) -0.010(2)
C13 0.034(3) 0.038(2) 0.043(2) -0.0108(18) -0.0075(19) -0.005(2)
C14 0.036(2) 0.036(2) 0.036(2) -0.0133(17) 0.0025(18) -0.011(2)
C15 0.041(3) 0.051(2) 0.040(2) -0.017(2) 0.002(2) -0.018(2)
C16 0.040(3) 0.040(2) 0.052(2) -0.013(2) -0.010(2) -0.002(2)
C17 0.045(3) 0.042(2) 0.045(2) -0.0134(19) 0.0047(19) -0.019(2)
C18 0.052(3) 0.040(2) 0.053(2) -0.0139(19) -0.004(2) -0.021(2)
C19 0.040(3) 0.035(2) 0.049(2) -0.0160(18) -0.009(2) -0.008(2)
C20 0.036(2) 0.038(2) 0.039(2) -0.0130(17) -0.0022(18) -0.0094(19)
C21 0.030(2) 0.0301(19) 0.038(2) -0.0111(16) -0.0035(17) -0.0056(18)
C22 0.031(2) 0.0302(19) 0.040(2) -0.0112(16) -0.0027(17) -0.0060(18)
C23 0.037(2) 0.036(2) 0.0332(19) -0.0112(16) 0.0002(17) -0.0072(19)
C24 0.033(2) 0.036(2) 0.036(2) -0.0055(17) -0.0001(18) -0.0077(19)
C25 0.045(3) 0.041(2) 0.052(2) -0.0133(19) 0.004(2) -0.022(2)
C26 0.044(3) 0.037(2) 0.045(2) -0.0179(18) -0.0009(19) -0.013(2)
C27 0.049(3) 0.048(2) 0.059(3) -0.025(2) -0.008(2) -0.016(2)
C28 0.074(4) 0.068(3) 0.086(3) -0.042(3) -0.003(3) -0.038(3)
C29 0.068(4) 0.063(3) 0.073(3) -0.041(3) -0.006(3) -0.016(3)
C30 0.074(4) 0.070(3) 0.068(3) -0.029(3) -0.020(3) -0.020(3)
C31 0.043(3) 0.045(2) 0.042(2) -0.0096(19) 0.007(2) -0.014(2)
C32 0.064(4) 0.082(3) 0.063(3) -0.014(3) 0.009(3) -0.038(3)
C33 0.099(4) 0.065(3) 0.070(3) -0.025(3) 0.037(3) -0.031(3)
C34 0.064(4) 0.088(4) 0.044(3) 0.005(3) 0.000(2) -0.013(3)
C35 0.040(3) 0.047(2) 0.050(2) -0.024(2) -0.012(2) -0.006(2)
C36 0.038(3) 0.059(3) 0.050(2) -0.023(2) -0.014(2) -0.003(2)
C37 0.036(3) 0.047(2) 0.040(2) -0.0120(19) -0.0011(19) -0.005(2)
C38 0.041(3) 0.040(2) 0.037(2) -0.0148(18) -0.0009(19) -0.008(2)
C39 0.032(2) 0.035(2) 0.0314(19) -0.0111(16) -0.0025(17) -0.0075(19)
C40 0.040(3) 0.036(2) 0.0319(19) -0.0130(16) -0.0006(17) -0.013(2)
C41 0.050(3) 0.039(2) 0.038(2) -0.0139(17) -0.0051(19) -0.011(2)
C42 0.055(3) 0.044(2) 0.035(2) -0.0130(18) -0.002(2) -0.020(2)
C43 0.057(3) 0.057(3) 0.040(2) -0.013(2) -0.014(2) -0.026(3)
C44 0.038(3) 0.043(2) 0.039(2) -0.0084(18) -0.0088(19) -0.010(2)
C45 0.041(3) 0.053(3) 0.057(3) -0.016(2) -0.008(2) 0.008(2)
C46 0.049(3) 0.075(3) 0.072(3) -0.019(3) -0.022(3) 0.010(3)
C47 0.070(4) 0.053(3) 0.088(4) -0.017(3) -0.013(3) 0.004(3)
C48 0.061(4) 0.093(4) 0.073(3) -0.034(3) -0.005(3) 0.019(3)
C49 0.081(4) 0.065(3) 0.050(3) -0.031(2) -0.009(2) -0.024(3)
C50 0.289(11) 0.078(4) 0.088(4) -0.046(4) 0.013(5) -0.092(6)
C51 0.115(6) 0.280(10) 0.147(6) -0.177(8) 0.034(5) -0.059(7)
C52 0.189(8) 0.110(5) 0.083(4) -0.055(4) -0.056(5) -0.010(5)
C53 0.102(5) 0.070(4) 0.094(4) -0.046(3) -0.009(4) -0.004(4)
C54 0.185(9) 0.104(6) 0.131(6) -0.016(5) -0.044(6) -0.039(6)
C55 0.214(10) 0.162(8) 0.216(10) -0.118(8) 0.123(9) -0.079(8)
C56 0.072(4) 0.074(3) 0.058(3) -0.025(3) -0.002(3) -0.025(3)
C57 0.153(7) 0.084(4) 0.090(4) -0.036(4) 0.026(4) -0.015(4)
C58 0.202(9) 0.106(5) 0.075(4) -0.005(4) 0.028(5) -0.009(6)
C59 0.216(11) 0.152(7) 0.060(4) -0.016(4) 0.006(6) -0.081(8)
C60 0.117(6) 0.124(6) 0.113(5) -0.057(5) 0.013(5) -0.044(5)
C61 0.074(6) 0.54(2) 0.130(7) -0.158(12) 0.020(6) 0.014(10)
P1A 0.0541(17) 0.0591(13) 0.0876(18) -0.0296(13) -0.0102(14) -0.0153(12)
F1A 0.105(5) 0.064(3) 0.219(7) -0.057(4) -0.057(5) -0.005(3)
F2A 0.085(4) 0.063(4) 0.075(4) -0.023(3) -0.008(3) -0.020(3)
F3A 0.162(5) 0.160(5) 0.178(6) -0.118(5) 0.113(5) -0.102(5)
F4A 0.098(5) 0.101(5) 0.146(6) -0.031(5) -0.002(5) -0.030(4)
F5A 0.286(17) 0.121(10) 0.062(5) -0.029(5) -0.013(9) -0.100(11)
F6A 0.052(4) 0.102(4) 0.086(3) -0.043(3) 0.002(3) -0.035(3)
P1B 0.074(5) 0.095(5) 0.062(4) -0.008(4) 0.004(4) -0.044(4)
F1B 0.093(10) 0.073(9) 0.131(12) 0.004(8) -0.016(9) -0.039(8)
F2B 0.122(17) 0.098(16) 0.13(2) 0.007(11) -0.034(15) -0.059(14)
F3B 0.150(16) 0.171(18) 0.104(12) 0.033(10) -0.069(10) -0.109(15)
F4B 0.100(17) 0.088(11) 0.23(3) 0.009(15) -0.12(2) -0.050(11)
F5B 0.118(14) 0.123(17) 0.113(15) -0.034(10) -0.004(10) -0.073(12)
F6B 0.069(12) 0.093(12) 0.29(2) -0.039(11) -0.115(13) -0.021(10)
F7 0.128(3) 0.157(3) 0.080(2) -0.060(2) 0.038(2) -0.035(3)
F8 0.223(5) 0.229(5) 0.083(3) -0.076(3) 0.043(3) -0.128(5)
F9A 0.077(5) 0.326(18) 0.178(11) -0.176(14) 0.036(6) -0.030(10)
F10A 0.243(17) 0.069(4) 0.142(7) -0.045(4) 0.052(12) 0.004(10)
F11A 0.106(5) 0.188(7) 0.172(6) -0.101(6) 0.028(4) -0.077(5)
F12A 0.170(7) 0.088(4) 0.138(5) -0.030(3) 0.019(5) -0.049(4)
F9B 0.22(4) 0.158(19) 0.130(15) -0.105(15) 0.12(2) -0.17(3)
F10B 0.20(3) 0.085(15) 0.169(16) -0.036(12) -0.064(17) 0.026(15)
F11B 0.11(3) 0.09(2) 0.15(2) -0.05(2) 0.06(2) -0.06(2)
F12B 0.14(2) 0.091(15) 0.100(15) 0.006(13) -0.039(15) 0.024(16)
N1 0.030(2) 0.0382(18) 0.0396(18) -0.0171(15) -0.0007(16) -0.0063(17)
N2 0.060(3) 0.063(2) 0.0397(19) 0.0021(17) -0.0066(19) -0.025(2)
N3 0.052(3) 0.046(2) 0.062(2) -0.0043(18) -0.018(2) -0.006(2)
N4 0.033(2) 0.0390(18) 0.0348(17) -0.0116(15) -0.0017(15) -0.0051(16)
N5 0.035(2) 0.0295(16) 0.0341(16) -0.0086(13) -0.0005(14) -0.0067(15)
N6 0.035(2) 0.0315(17) 0.0354(17) -0.0101(14) -0.0016(14) -0.0096(16)
N7 0.034(2) 0.0373(17) 0.0326(16) -0.0121(14) -0.0020(14) -0.0125(16)
N8 0.035(2) 0.0378(18) 0.0297(16) -0.0093(14) -0.0035(15) -0.0090(17)
O1 0.187(5) 0.095(3) 0.131(4) -0.075(3) -0.048(4) 0.029(3)
O2 0.126(4) 0.102(3) 0.071(2) -0.049(2) 0.019(2) -0.041(3)
O3 0.296(9) 0.135(5) 0.111(4) -0.038(4) -0.033(5) -0.040(5)
O4 0.079(6) 0.092(6) 0.093(6) -0.045(4) 0.021(4) -0.014(5)
P2 0.1096(15) 0.0776(11) 0.0663(9) -0.0282(8) 0.0254(10) -0.0394(11)
Ru1 0.03207(19) 0.03229(16) 0.03220(16) -0.01107(12) -0.00050(13) -0.00890(14)

loop_
_atom_type_symbol
_atom_type_description
_atom_type_scat_dispersion_real
_atom_type_scat_dispersion_imag
_atom_type_scat_source
C C 0.0033 0.0016 'International Tables Vol C Tables 4.2.6.8 and 6.1.1.4'
H H 0.0000 0.0000 'International Tables Vol C Tables 4.2.6.8 and 6.1.1.4'
F F 0.0171 0.0103 'International Tables Vol C Tables 4.2.6.8 and 6.1.1.4'
N N 0.0061 0.0033 'International Tables Vol C Tables 4.2.6.8 and 6.1.1.4'
O O 0.0106 0.0060 'International Tables Vol C Tables 4.2.6.8 and 6.1.1.4'
P P 0.1023 0.0942 'International Tables Vol C Tables 4.2.6.8 and 6.1.1.4'
Ru Ru -1.2594 0.8363 'International Tables Vol C Tables 4.2.6.8 and 6.1.1.4'

loop_
_geom_angle_atom_site_label_1
_geom_angle_atom_site_label_2
_geom_angle_atom_site_label_3
_geom_angle
C2 C1 N1 122.4(4)
C2 C1 H1 118.8
N1 C1 H1 118.8
C1 C2 C15 121.2(4)
C1 C2 H2 119.4
C15 C2 H2 119.4
C4 C3 C15 118.7(4)
C4 C3 H3 120.6
C15 C3 H3 120.6
N2 C4 C3 125.4(4)
N2 C4 H4 117.3
C3 C4 H4 117.3
N3 C5 C6 125.1(4)
N3 C5 H5 117.5
C6 C5 H5 117.5
C5 C6 C16 118.4(4)
C5 C6 H6 120.8
C16 C6 H6 120.8
C8 C7 C16 120.1(4)
C8 C7 H7 119.9
C16 C7 H7 119.9
C7 C8 N4 123.5(4)
C7 C8 H8 118.3
N4 C8 H8 118.3
N1 C9 C10 123.6(3)
N1 C9 C14 116.7(3)
C10 C9 C14 119.6(4)
C15 C10 C11 120.0(3)
C15 C10 C9 118.6(4)
C11 C10 C9 121.4(3)
N2 C11 C10 122.4(4)
N2 C11 C12 118.7(4)
C10 C11 C12 118.9(3)
N3 C12 C13 121.7(4)
N3 C12 C11 120.3(4)
C13 C12 C11 118.0(4)
C14 C13 C16 119.1(3)
C14 C13 C12 121.5(3)
C16 C13 C12 119.3(4)
N4 C14 C13 123.6(3)
N4 C14 C9 116.1(3)
C13 C14 C9 120.4(3)
C10 C15 C3 116.7(4)
C10 C15 C2 116.9(3)
C3 C15 C2 126.4(4)
C13 C16 C6 117.5(4)
C13 C16 C7 116.9(4)
C6 C16 C7 125.6(4)
N5 C17 C18 122.3(3)
N5 C17 H17 118.9
C18 C17 H17 118.9
C17 C18 C19 121.2(3)
C17 C18 H18 119.4
C19 C18 H18 119.4
C18 C19 C20 116.2(3)
C18 C19 C27 122.8(3)
C20 C19 C27 121.0(3)
C21 C20 C19 121.0(3)
C21 C20 H20 119.5
C19 C20 H20 119.5
N5 C21 C20 121.2(3)
N5 C21 C22 114.4(3)
C20 C21 C22 124.4(3)
N6 C22 C23 121.4(3)
N6 C22 C21 113.8(3)
C23 C22 C21 124.8(3)
C22 C23 C24 121.2(3)
C22 C23 H23 119.4
C24 C23 H23 119.4
C25 C24 C23 116.3(3)
C25 C24 C31 122.4(3)
C23 C24 C31 121.3(3)
C26 C25 C24 120.6(3)
C26 C25 H25 119.7
C24 C25 H25 119.7
N6 C26 C25 122.8(3)
N6 C26 H26 118.6
C25 C26 H26 118.6
C19 C27 C29 109.4(3)
C19 C27 C30 109.3(3)
C29 C27 C30 109.4(4)
C19 C27 C28 111.5(3)
C29 C27 C28 108.4(3)
C30 C27 C28 108.8(4)
C27 C28 H28A 109.5
C27 C28 H28B 109.5
H28A C28 H28B 109.5
C27 C28 H28C 109.5
H28A C28 H28C 109.5
H28B C28 H28C 109.5
C27 C29 H29A 109.5
C27 C29 H29B 109.5
H29A C29 H29B 109.5
C27 C29 H29C 109.5
H29A C29 H29C 109.5
H29B C29 H29C 109.5
C27 C30 H30A 109.5
C27 C30 H30B 109.5
H30A C30 H30B 109.5
C27 C30 H30C 109.5
H30A C30 H30C 109.5
H30B C30 H30C 109.5
C33 C31 C34 111.3(4)
C33 C31 C32 108.8(4)
C34 C31 C32 107.8(4)
C33 C31 C24 109.6(3)
C34 C31 C24 108.3(3)
C32 C31 C24 111.0(3)
C31 C32 H32A 109.5
C31 C32 H32B 109.5
H32A C32 H32B 109.5
C31 C32 H32C 109.5
H32A C32 H32C 109.5
H32B C32 H32C 109.5
C31 C33 H33A 109.5
C31 C33 H33B 109.5
H33A C33 H33B 109.5
C31 C33 H33C 109.5
H33A C33 H33C 109.5
H33B C33 H33C 109.5
C31 C34 H34A 109.5
C31 C34 H34B 109.5
H34A C34 H34B 109.5
C31 C34 H34C 109.5
H34A C34 H34C 109.5
H34B C34 H34C 109.5
N7 C35 C36 122.5(3)
N7 C35 H35 118.7
C36 C35 H35 118.7
C35 C36 C37 121.5(4)
C35 C36 H36 119.2
C37 C36 H36 119.2
C36 C37 C38 115.4(4)
C36 C37 C45 123.7(4)
C38 C37 C45 120.8(4)
C39 C38 C37 121.4(3)
C39 C38 H38 119.3
C37 C38 H38 119.3
N7 C39 C38 121.4(3)
N7 C39 C40 114.4(3)
C38 C39 C40 124.2(3)
N8 C40 C41 121.5(3)
N8 C40 C39 114.3(3)
C41 C40 C39 124.2(4)
C40 C41 C42 121.0(4)
C40 C41 H41 119.5
C42 C41 H41 119.5
C43 C42 C41 116.4(3)
C43 C42 C49 122.7(4)
C41 C42 C49 120.9(4)
C44 C43 C42 120.5(4)
C44 C43 H43 119.8
C42 C43 H43 119.8
N8 C44 C43 122.7(4)
N8 C44 H44 118.7
C43 C44 H44 118.7
C37 C45 C48 109.4(4)
C37 C45 C46 111.8(4)
C48 C45 C46 108.3(4)
C37 C45 C47 108.9(3)
C48 C45 C47 110.4(4)
C46 C45 C47 108.0(4)
C45 C46 H46A 109.5
C45 C46 H46B 109.5
H46A C46 H46B 109.5
C45 C46 H46C 109.5
H46A C46 H46C 109.5
H46B C46 H46C 109.5
C45 C47 H47A 109.5
C45 C47 H47B 109.5
H47A C47 H47B 109.5
C45 C47 H47C 109.5
H47A C47 H47C 109.5
H47B C47 H47C 109.5
C45 C48 H48A 109.5
C45 C48 H48B 109.5
H48A C48 H48B 109.5
C45 C48 H48C 109.5
H48A C48 H48C 109.5
H48B C48 H48C 109.5
C50 C49 C52 110.0(5)
C50 C49 C42 110.0(4)
C52 C49 C42 111.1(4)
C50 C49 C51 110.7(6)
C52 C49 C51 106.0(5)
C42 C49 C51 108.9(4)
C49 C50 H50A 109.5
C49 C50 H50B 109.5
H50A C50 H50B 109.5
C49 C50 H50C 109.5
H50A C50 H50C 109.5
H50B C50 H50C 109.5
C49 C51 H51A 109.5
C49 C51 H51B 109.5
H51A C51 H51B 109.5
C49 C51 H51C 109.5
H51A C51 H51C 109.5
H51B C51 H51C 109.5
C49 C52 H52A 109.5
C49 C52 H52B 109.5
H52A C52 H52B 109.5
C49 C52 H52C 109.5
H52A C52 H52C 109.5
H52B C52 H52C 109.5
O1 C53 C54 122.8(6)
O1 C53 C55 119.1(6)
C54 C53 C55 118.0(6)
C53 C54 H54A 109.5
C53 C54 H54B 109.5
H54A C54 H54B 109.5
C53 C54 H54C 109.5
H54A C54 H54C 109.5
H54B C54 H54C 109.5
C53 C55 H55A 109.5
C53 C55 H55B 109.5
H55A C55 H55B 109.5
C53 C55 H55C 109.5
H55A C55 H55C 109.5
H55B C55 H55C 109.5
O2 C56 C57 120.8(5)
O2 C56 C58 121.1(5)
C57 C56 C58 118.1(5)
C56 C57 H57A 109.5
C56 C57 H57B 109.5
H57A C57 H57B 109.5
C56 C57 H57C 109.5
H57A C57 H57C 109.5
H57B C57 H57C 109.5
C56 C58 H58C 109.5
C56 C58 H58B 109.5
H58C C58 H58B 109.5
C56 C58 H58A 109.5
H58C C58 H58A 109.5
H58B C58 H58A 109.5
O3 C59 C61 126.6(10)
O3 C59 C60 115.9(9)
C61 C59 C60 117.4(8)
C59 C60 H60A 109.5
C59 C60 H60B 109.5
H60A C60 H60B 109.5
C59 C60 H60C 109.5
H60A C60 H60C 109.5
H60B C60 H60C 109.5
C59 C61 H61A 109.5
C59 C61 H61B 109.5
H61A C61 H61B 109.5
C59 C61 H61C 109.5
H61A C61 H61C 109.5
H61B C61 H61C 109.5
F4A P1A F3A 75.7(4)
F4A P1A F6A 163.7(5)
F3A P1A F6A 88.6(3)
F4A P1A F1A 96.4(4)
F3A P1A F1A 91.2(4)
F6A P1A F1A 88.2(4)
F4A P1A F5A 107.8(6)
F3A P1A F5A 176.1(6)
F6A P1A F5A 87.8(5)
F1A P1A F5A 90.1(5)
F4A P1A F2A 83.9(5)
F3A P1A F2A 89.8(4)
F6A P1A F2A 91.7(5)
F1A P1A F2A 179.0(5)
F5A P1A F2A 88.9(5)
F4B P1B F6B 134.0(18)
F4B P1B F5B 131.8(17)
F6B P1B F5B 90.5(12)
F4B P1B F1B 72.9(9)
F6B P1B F1B 91.8(11)
F5B P1B F1B 91.5(10)
F4B P1B F3B 49.1(12)
F6B P1B F3B 175.2(13)
F5B P1B F3B 88.0(12)
F1B P1B F3B 92.8(11)
F4B P1B F2B 108.1(13)
F6B P1B F2B 88.4(13)
F5B P1B F2B 86.9(13)
F1B P1B F2B 178.4(14)
F3B P1B F2B 87.0(12)
P1B F1B F4B 47.2(7)
F4B F3B P1B 55.1(10)
F3B F4B P1B 75.8(19)
F3B F4B F1B 99(2)
P1B F4B F1B 59.9(8)
P2 F8 F12B 54.4(7)
P2 F12B F8 57.1(8)
C9 N1 C1 117.3(3)
C9 N1 Ru1 113.7(2)
C1 N1 Ru1 129.0(3)
C11 N2 C4 116.8(4)
C12 N3 C5 118.0(4)
C14 N4 C8 116.8(3)
C14 N4 Ru1 114.3(2)
C8 N4 Ru1 128.8(3)
C17 N5 C21 118.2(3)
C17 N5 Ru1 125.3(2)
C21 N5 Ru1 116.5(2)
C26 N6 C22 117.7(3)
C26 N6 Ru1 125.5(2)
C22 N6 Ru1 116.9(2)
C35 N7 C39 117.6(3)
C35 N7 Ru1 125.8(3)
C39 N7 Ru1 116.6(2)
C44 N8 C40 117.8(3)
C44 N8 Ru1 125.9(3)
C40 N8 Ru1 116.0(2)
H400 O4 H401 82.7
F11B P2 F10A 38.6(12)
F11B P2 F12B 95.4(18)
F10A P2 F12B 128.4(14)
F11B P2 F9B 162.2(17)
F10A P2 F9B 123.7(13)
F12B P2 F9B 98.6(17)
F11B P2 F9A 134.5(15)
F10A P2 F9A 96.0(8)
F12B P2 F9A 125.8(13)
F9B P2 F9A 28.5(13)
F11B P2 F8 90.3(13)
F10A P2 F8 85.9(5)
F12B P2 F8 68.5(9)
F9B P2 F8 84.8(9)
F9A P2 F8 88.5(5)
F11B P2 F7 91.5(13)
F10A P2 F7 95.3(5)
F12B P2 F7 111.5(9)
F9B P2 F7 93.4(9)
F9A P2 F7 90.0(5)
F8 P2 F7 178.2(2)
F11B P2 F11A 47.9(13)
F10A P2 F11A 86.5(6)
F12B P2 F11A 53.7(11)
F9B P2 F11A 149.5(13)
F9A P2 F11A 176.2(5)
F8 P2 F11A 94.6(3)
F7 P2 F11A 86.8(3)
F11B P2 F12A 135.1(15)
F10A P2 F12A 173.8(7)
F12B P2 F12A 46.9(12)
F9B P2 F12A 62.5(11)
F9A P2 F12A 90.2(6)
F8 P2 F12A 94.9(3)
F7 P2 F12A 84.0(3)
F11A P2 F12A 87.3(4)
F11B P2 F10B 80.2(15)
F10A P2 F10B 43.0(8)
F12B P2 F10B 164.4(13)
F9B P2 F10B 83.3(14)
F9A P2 F10B 54.8(10)
F8 P2 F10B 96.4(9)
F7 P2 F10B 83.7(9)
F11A P2 F10B 126.9(11)
F12A P2 F10B 142.7(10)
N4 Ru1 N5 88.97(12)
N4 Ru1 N6 95.14(12)
N5 Ru1 N6 78.37(11)
N4 Ru1 N7 174.07(12)
N5 Ru1 N7 94.88(12)
N6 Ru1 N7 90.06(12)
N4 Ru1 N8 98.27(12)
N5 Ru1 N8 171.52(12)
N6 Ru1 N8 96.49(11)
N7 Ru1 N8 78.27(12)
N4 Ru1 N1 79.19(13)
N5 Ru1 N1 97.93(11)
N6 Ru1 N1 173.36(13)
N7 Ru1 N1 95.79(12)
N8 Ru1 N1 87.81(11)

loop_
_geom_bond_atom_site_label_1
_geom_bond_atom_site_label_2
_geom_bond_distance
C1 C2 1.364(5)
C1 N1 1.376(5)
C1 H1 0.9300
C2 C15 1.412(6)
C2 H2 0.9300
C3 C4 1.364(6)
C3 C15 1.410(5)
C3 H3 0.9300
C4 N2 1.354(6)
C4 H4 0.9300
C5 N3 1.353(6)
C5 C6 1.360(6)
C5 H5 0.9300
C6 C16 1.413(6)
C6 H6 0.9300
C7 C8 1.356(6)
C7 C16 1.419(5)
C7 H7 0.9300
C8 N4 1.370(5)
C8 H8 0.9300
C9 N1 1.338(5)
C9 C10 1.418(5)
C9 C14 1.433(5)
C10 C15 1.404(5)
C10 C11 1.414(5)
C11 N2 1.331(5)
C11 C12 1.486(6)
C12 N3 1.319(5)
C12 C13 1.432(5)
C13 C14 1.400(5)
C13 C16 1.401(5)
C14 N4 1.342(4)
C17 N5 1.346(4)
C17 C18 1.373(5)
C17 H17 0.9300
C18 C19 1.385(5)
C18 H18 0.9300
C19 C20 1.403(5)
C19 C27 1.526(5)
C20 C21 1.378(5)
C20 H20 0.9300
C21 N5 1.366(4)
C21 C22 1.483(4)
C22 N6 1.364(4)
C22 C23 1.379(4)
C23 C24 1.392(5)
C23 H23 0.9300
C24 C25 1.387(5)
C24 C31 1.537(5)
C25 C26 1.377(5)
C25 H25 0.9300
C26 N6 1.343(4)
C26 H26 0.9300
C27 C29 1.530(6)
C27 C30 1.531(6)
C27 C28 1.532(5)
C28 H28A 0.9600
C28 H28B 0.9600
C28 H28C 0.9600
C29 H29A 0.9600
C29 H29B 0.9600
C29 H29C 0.9600
C30 H30A 0.9600
C30 H30B 0.9600
C30 H30C 0.9600
C31 C33 1.520(6)
C31 C34 1.530(6)
C31 C32 1.530(6)
C32 H32A 0.9600
C32 H32B 0.9600
C32 H32C 0.9600
C33 H33A 0.9600
C33 H33B 0.9600
C33 H33C 0.9600
C34 H34A 0.9600
C34 H34B 0.9600
C34 H34C 0.9600
C35 N7 1.340(5)
C35 C36 1.375(5)
C35 H35 0.9300
C36 C37 1.387(5)
C36 H36 0.9300
C37 C38 1.393(5)
C37 C45 1.528(6)
C38 C39 1.385(5)
C38 H38 0.9300
C39 N7 1.362(4)
C39 C40 1.475(5)
C40 N8 1.369(5)
C40 C41 1.381(5)
C41 C42 1.392(5)
C41 H41 0.9300
C42 C43 1.391(6)
C42 C49 1.527(5)
C43 C44 1.385(5)
C43 H43 0.9300
C44 N8 1.336(5)
C44 H44 0.9300
C45 C48 1.529(6)
C45 C46 1.537(6)
C45 C47 1.541(6)
C46 H46A 0.9600
C46 H46B 0.9600
C46 H46C 0.9600
C47 H47A 0.9600
C47 H47B 0.9600
C47 H47C 0.9600
C48 H48A 0.9600
C48 H48B 0.9600
C48 H48C 0.9600
C49 C50 1.473(6)
C49 C52 1.509(7)
C49 C51 1.528(7)
C50 H50A 0.9600
C50 H50B 0.9600
C50 H50C 0.9600
C51 H51A 0.9600
C51 H51B 0.9600
C51 H51C 0.9600
C52 H52A 0.9600
C52 H52B 0.9600
C52 H52C 0.9600
C53 O1 1.188(6)
C53 C54 1.442(8)
C53 C55 1.454(8)
C54 H54A 0.9600
C54 H54B 0.9600
C54 H54C 0.9600
C55 H55A 0.9600
C55 H55B 0.9600
C55 H55C 0.9600
C56 O2 1.218(5)
C56 C57 1.460(7)
C56 C58 1.473(7)
C57 H57A 0.9600
C57 H57B 0.9600
C57 H57C 0.9600
C58 H58C 0.9600
C58 H58B 0.9600
C58 H58A 0.9600
C59 O3 1.317(9)
C59 C61 1.404(12)
C59 C60 1.470(10)
C60 H60A 0.9600
C60 H60B 0.9600
C60 H60C 0.9600
C61 H61A 0.9600
C61 H61B 0.9600
C61 H61C 0.9600
P1A F4A 1.450(8)
P1A F3A 1.564(6)
P1A F6A 1.571(6)
P1A F1A 1.578(5)
P1A F5A 1.588(9)
P1A F2A 1.597(11)
P1B F4B 1.344(18)
P1B F6B 1.573(19)
P1B F5B 1.58(2)
P1B F1B 1.585(16)
P1B F3B 1.588(18)
P1B F2B 1.59(3)
F1B F4B 1.75(2)
F3B F4B 1.24(3)
F7 P2 1.575(3)
F8 P2 1.565(4)
F8 F12B 1.74(2)
F9A P2 1.537(11)
F10A P2 1.510(9)
F11A P2 1.601(6)
F12A P2 1.603(6)
F9B P2 1.528(16)
F10B P2 1.65(3)
F11B P2 1.50(2)
F12B P2 1.52(2)
N1 Ru1 2.065(3)
N4 Ru1 2.053(3)
N5 Ru1 2.054(3)
N6 Ru1 2.057(3)
N7 Ru1 2.061(3)
N8 Ru1 2.065(3)
O4 H400 0.65(13)
O4 H401 0.7499

loop_
_geom_torsion_atom_site_label_1
_geom_torsion_atom_site_label_2
_geom_torsion_atom_site_label_3
_geom_torsion_atom_site_label_4
_geom_torsion
N1 C1 C2 C15 1.9(6)
C15 C3 C4 N2 0.4(7)
N3 C5 C6 C16 0.5(7)
C16 C7 C8 N4 -0.3(6)
N1 C9 C10 C15 1.4(5)
C14 C9 C10 C15 -177.8(3)
N1 C9 C10 C11 -179.6(3)
C14 C9 C10 C11 1.1(5)
C15 C10 C11 N2 0.0(6)
C9 C10 C11 N2 -179.0(3)
C15 C10 C11 C12 178.9(3)
C9 C10 C11 C12 0.0(5)
N2 C11 C12 N3 -0.2(5)
C10 C11 C12 N3 -179.2(3)
N2 C11 C12 C13 178.7(3)
C10 C11 C12 C13 -0.3(5)
N3 C12 C13 C14 178.3(3)
C11 C12 C13 C14 -0.5(5)
N3 C12 C13 C16 0.2(6)
C11 C12 C13 C16 -178.6(3)
C16 C13 C14 N4 -0.4(5)
C12 C13 C14 N4 -178.5(3)
C16 C13 C14 C9 179.8(3)
C12 C13 C14 C9 1.7(5)
N1 C9 C14 N4 -1.1(5)
C10 C9 C14 N4 178.2(3)
N1 C9 C14 C13 178.7(3)
C10 C9 C14 C13 -2.0(5)
C11 C10 C15 C3 0.1(5)
C9 C10 C15 C3 179.0(3)
C11 C10 C15 C2 180.0(3)
C9 C10 C15 C2 -1.0(5)
C4 C3 C15 C10 -0.2(5)
C4 C3 C15 C2 179.8(4)
C1 C2 C15 C10 -0.6(5)
C1 C2 C15 C3 179.4(4)
C14 C13 C16 C6 -178.6(3)
C12 C13 C16 C6 -0.4(5)
C14 C13 C16 C7 0.5(5)
C12 C13 C16 C7 178.7(3)
C5 C6 C16 C13 0.1(6)
C5 C6 C16 C7 -178.9(4)
C8 C7 C16 C13 -0.2(6)
C8 C7 C16 C6 178.8(4)
N5 C17 C18 C19 1.0(6)
C17 C18 C19 C20 -1.4(6)
C17 C18 C19 C27 -179.9(4)
C18 C19 C20 C21 1.2(6)
C27 C19 C20 C21 179.7(4)
C19 C20 C21 N5 -0.4(6)
C19 C20 C21 C22 -179.5(4)
N5 C21 C22 N6 0.9(5)
C20 C21 C22 N6 -179.9(3)
N5 C21 C22 C23 -177.1(3)
C20 C21 C22 C23 2.0(6)
N6 C22 C23 C24 -0.3(6)
C21 C22 C23 C24 177.7(4)
C22 C23 C24 C25 0.4(6)
C22 C23 C24 C31 179.5(4)
C23 C24 C25 C26 -0.3(6)
C31 C24 C25 C26 -179.4(4)
C24 C25 C26 N6 0.0(6)
C18 C19 C27 C29 116.0(4)
C20 C19 C27 C29 -62.4(5)
C18 C19 C27 C30 -124.2(4)
C20 C19 C27 C30 57.4(5)
C18 C19 C27 C28 -3.9(6)
C20 C19 C27 C28 177.7(4)
C25 C24 C31 C33 -134.3(4)
C23 C24 C31 C33 46.7(5)
C25 C24 C31 C34 104.2(5)
C23 C24 C31 C34 -74.9(5)
C25 C24 C31 C32 -14.0(6)
C23 C24 C31 C32 166.9(4)
N7 C35 C36 C37 -1.2(6)
C35 C36 C37 C38 2.3(5)
C35 C36 C37 C45 -177.0(4)
C36 C37 C38 C39 -1.4(5)
C45 C37 C38 C39 178.0(3)
C37 C38 C39 N7 -0.8(5)
C37 C38 C39 C40 179.8(3)
N7 C39 C40 N8 -6.8(4)
C38 C39 C40 N8 172.6(3)
N7 C39 C40 C41 171.0(3)
C38 C39 C40 C41 -9.6(5)
N8 C40 C41 C42 -0.2(5)
C39 C40 C41 C42 -177.9(3)
C40 C41 C42 C43 -4.1(5)
C40 C41 C42 C49 175.6(3)
C41 C42 C43 C44 5.1(5)
C49 C42 C43 C44 -174.6(3)
C42 C43 C44 N8 -1.8(6)
C36 C37 C45 C48 -119.5(4)
C38 C37 C45 C48 61.2(5)
C36 C37 C45 C46 0.5(5)
C38 C37 C45 C46 -178.8(4)
C36 C37 C45 C47 119.8(4)
C38 C37 C45 C47 -59.5(5)
C43 C42 C49 C50 -101.1(6)
C41 C42 C49 C50 79.2(6)
C43 C42 C49 C52 21.0(6)
C41 C42 C49 C52 -158.7(4)
C43 C42 C49 C51 137.5(5)
C41 C42 C49 C51 -42.3(6)
F6B P1B F1B F4B -135.8(18)
F5B P1B F1B F4B 133.6(17)
F3B P1B F1B F4B 45.5(14)
F2B P1B F1B F4B 128(49)
F6B P1B F3B F4B 131(15)
F5B P1B F3B F4B -155.9(17)
F1B P1B F3B F4B -64.4(16)
F2B P1B F3B F4B 117.2(17)
P1B F3B F4B F1B 55.7(8)
F6B P1B F4B F3B -175.0(15)
F5B P1B F4B F3B 33(2)
F1B P1B F4B F3B 109.5(18)
F2B P1B F4B F3B -69.1(18)
F6B P1B F4B F1B 75.5(18)
F5B P1B F4B F1B -76.3(15)
F3B P1B F4B F1B -109.5(18)
F2B P1B F4B F1B -178.7(14)
P1B F1B F4B F3B -67.7(16)
C10 C9 N1 C1 -0.2(5)
C14 C9 N1 C1 179.1(3)
C10 C9 N1 Ru1 -178.1(3)
C14 C9 N1 Ru1 1.2(4)
C2 C1 N1 C9 -1.5(5)
C2 C1 N1 Ru1 176.1(3)
C10 C11 N2 C4 0.1(6)
C12 C11 N2 C4 -178.8(4)
C3 C4 N2 C11 -0.3(6)
C13 C12 N3 C5 0.3(6)
C11 C12 N3 C5 179.1(4)
C6 C5 N3 C12 -0.7(7)
C13 C14 N4 C8 -0.1(5)
C9 C14 N4 C8 179.7(3)
C13 C14 N4 Ru1 -179.3(3)
C9 C14 N4 Ru1 0.5(4)
C7 C8 N4 C14 0.5(5)
C7 C8 N4 Ru1 179.5(3)
C18 C17 N5 C21 -0.1(6)
C18 C17 N5 Ru1 -178.6(3)
C20 C21 N5 C17 -0.2(5)
C22 C21 N5 C17 179.0(3)
C20 C21 N5 Ru1 178.5(3)
C22 C21 N5 Ru1 -2.3(4)
C25 C26 N6 C22 0.2(6)
C25 C26 N6 Ru1 -178.8(3)
C23 C22 N6 C26 0.0(5)
C21 C22 N6 C26 -178.2(3)
C23 C22 N6 Ru1 179.0(3)
C21 C22 N6 Ru1 0.8(4)
C36 C35 N7 C39 -1.1(5)
C36 C35 N7 Ru1 177.9(3)
C38 C39 N7 C35 2.0(5)
C40 C39 N7 C35 -178.5(3)
C38 C39 N7 Ru1 -177.0(3)
C40 C39 N7 Ru1 2.4(4)
C43 C44 N8 C40 -2.7(5)
C43 C44 N8 Ru1 170.1(3)
C41 C40 N8 C44 3.7(5)
C39 C40 N8 C44 -178.4(3)
C41 C40 N8 Ru1 -169.8(2)
C39 C40 N8 Ru1 8.1(3)
F8 F12B P2 F11B 88.2(12)
F8 F12B P2 F10A 65.9(12)
F8 F12B P2 F9B -80.9(10)
F8 F12B P2 F9A -71.5(12)
F8 F12B P2 F7 -178.1(2)
F8 F12B P2 F11A 113.3(12)
F8 F12B P2 F12A -119.5(13)
F8 F12B P2 F10B 15(6)
F12B F8 P2 F11B -95.7(18)
F12B F8 P2 F10A -134.1(15)
F12B F8 P2 F9B 101.4(17)
F12B F8 P2 F9A 129.8(14)
F12B F8 P2 F7 92(10)
F12B F8 P2 F11A -48.0(13)
F12B F8 P2 F12A 39.7(13)
F12B F8 P2 F10B -175.9(16)
C14 N4 Ru1 N5 98.3(2)
C8 N4 Ru1 N5 -80.7(3)
C14 N4 Ru1 N6 176.6(2)
C8 N4 Ru1 N6 -2.5(3)
C14 N4 Ru1 N7 -32.3(13)
C8 N4 Ru1 N7 148.7(11)
C14 N4 Ru1 N8 -86.1(2)
C8 N4 Ru1 N8 94.8(3)
C14 N4 Ru1 N1 0.1(2)
C8 N4 Ru1 N1 -179.0(3)
C17 N5 Ru1 N4 -83.9(3)
C21 N5 Ru1 N4 97.6(3)
C17 N5 Ru1 N6 -179.3(3)
C21 N5 Ru1 N6 2.1(3)
C17 N5 Ru1 N7 91.6(3)
C21 N5 Ru1 N7 -86.9(3)
C17 N5 Ru1 N8 127.4(8)
C21 N5 Ru1 N8 -51.2(10)
C17 N5 Ru1 N1 -4.9(3)
C21 N5 Ru1 N1 176.5(3)
C26 N6 Ru1 N4 89.5(3)
C22 N6 Ru1 N4 -89.5(3)
C26 N6 Ru1 N5 177.4(3)
C22 N6 Ru1 N5 -1.6(3)
C26 N6 Ru1 N7 -87.7(3)
C22 N6 Ru1 N7 93.4(3)
C26 N6 Ru1 N8 -9.5(3)
C22 N6 Ru1 N8 171.6(3)
C26 N6 Ru1 N1 120.6(11)
C22 N6 Ru1 N1 -58.3(12)
C35 N7 Ru1 N4 127.7(11)
C39 N7 Ru1 N4 -53.3(13)
C35 N7 Ru1 N5 -2.6(3)
C39 N7 Ru1 N5 176.4(2)
C35 N7 Ru1 N6 -81.0(3)
C39 N7 Ru1 N6 98.0(2)
C35 N7 Ru1 N8 -177.6(3)
C39 N7 Ru1 N8 1.4(2)
C35 N7 Ru1 N1 95.9(3)
C39 N7 Ru1 N1 -85.1(2)
C44 N8 Ru1 N4 -3.1(3)
C40 N8 Ru1 N4 169.8(2)
C44 N8 Ru1 N5 145.3(8)
C40 N8 Ru1 N5 -41.8(10)
C44 N8 Ru1 N6 93.1(3)
C40 N8 Ru1 N6 -94.0(2)
C44 N8 Ru1 N7 -178.2(3)
C40 N8 Ru1 N7 -5.3(2)
C44 N8 Ru1 N1 -81.8(3)
C40 N8 Ru1 N1 91.1(2)
C9 N1 Ru1 N4 -0.7(2)
C1 N1 Ru1 N4 -178.3(3)
C9 N1 Ru1 N5 -88.1(2)
C1 N1 Ru1 N5 94.2(3)
C9 N1 Ru1 N6 -32.3(12)
C1 N1 Ru1 N6 150.0(10)
C9 N1 Ru1 N7 176.2(2)
C1 N1 Ru1 N7 -1.5(3)
C9 N1 Ru1 N8 98.2(2)
C1 N1 Ru1 N8 -79.5(3)
